data_7046650
loop_
_publ_author_name
'Loibl, Antonia'
'Oschmann, Wiebke'
'Vogler, Maria'
'Pidko, Evgeny A.'
'Weber, Manuela'
'Wiecko, Jelena'
'M\"uller, Christian'

_publ_section_title
;
 Substituent effects in pyridyl-functionalized pyrylium salts, pyridines
 and \l<sup>3</sup>,\s<sup>2</sup>-phosphinines: a fundamental and
 systematic study.
;
_journal_issue 28
_journal_name_full 'Dalton transactions (Cambridge, England : 2003)'
_journal_page_first 9355
_journal_page_last 9366
_journal_paper_doi 10.1039/c8dt01441h
_journal_volume 47
_journal_year 2018
_chemical_absolute_configuration rmad
_chemical_formula_moiety 'C27 H18 N2 O5 W'
_chemical_formula_sum 'C27 H18 N2 O5 V0 W'
_chemical_formula_weight 634.28
_space_group_IT_number 14
_space_group_name_Hall '-P 2ybc'
_space_group_name_H-M_alt 'P 1 21/c 1'
_symmetry_cell_setting monoclinic
_symmetry_space_group_name_Hall '-P 2ybc'
_symmetry_space_group_name_H-M 'P 1 21/c 1'
_atom_sites_solution_hydrogens geom
_atom_sites_solution_primary direct
_atom_sites_solution_secondary difmap
_audit_creation_method SHELXL-97
_audit_update_record
;
2017-04-03 deposited with the CCDC.
2018-06-07 downloaded from the CCDC.
;
_cell_angle_alpha 90.00
_cell_angle_beta 92.967(5)
_cell_angle_gamma 90.00
_cell_formula_units_Z 4
_cell_length_a 8.3701(5)
_cell_length_b 16.0053(7)
_cell_length_c 17.5299(11)
_cell_measurement_reflns_used 20172
_cell_measurement_temperature 210(2)
_cell_measurement_theta_max 59.13
_cell_measurement_theta_min 6.56
_cell_volume 2345.3(2)
_computing_cell_refinement 'STOE X-AREA'
_computing_data_collection 'STOE X-AREA'
_computing_data_reduction 'STOE X-RED'
_computing_molecular_graphics 'Ortep (Johnson, 1996)'
_computing_publication_material 'SHELXL-97, X-STEP32, Microsoft Word'
_computing_structure_refinement 'SHELXL-97 (Sheldrick, 2008)'
_computing_structure_solution 'SHELXS-97 (Sheldrick, 1997)'
_diffrn_ambient_temperature 210(2)
_diffrn_detector_area_resol_mean 6.67
_diffrn_measured_fraction_theta_full 0.974
_diffrn_measured_fraction_theta_max 0.974
_diffrn_measurement_device_type 'STOE IPDS 2T'
_diffrn_measurement_method 'rotation method'
_diffrn_radiation_monochromator graphite
_diffrn_radiation_source 'fine-focus sealed tube'
_diffrn_radiation_type MoK\a
_diffrn_radiation_wavelength 0.71073
_diffrn_reflns_av_R_equivalents 0.0441
_diffrn_reflns_av_sigmaI/netI 0.0343
_diffrn_reflns_limit_h_max 10
_diffrn_reflns_limit_h_min -11
_diffrn_reflns_limit_k_max 20
_diffrn_reflns_limit_k_min -21
_diffrn_reflns_limit_l_max 24
_diffrn_reflns_limit_l_min -23
_diffrn_reflns_number 22039
_diffrn_reflns_theta_full 29.19
_diffrn_reflns_theta_max 29.19
_diffrn_reflns_theta_min 3.28
_exptl_absorpt_coefficient_mu 4.967
_exptl_absorpt_correction_T_max 0.5853
_exptl_absorpt_correction_T_min 0.1665
_exptl_absorpt_correction_type integration
_exptl_absorpt_process_details numerical
_exptl_crystal_colour red
_exptl_crystal_density_diffrn 1.796
_exptl_crystal_density_method 'not measured'
_exptl_crystal_description plate
_exptl_crystal_F_000 1232
_exptl_crystal_size_max 0.42
_exptl_crystal_size_mid 0.29
_exptl_crystal_size_min 0.05
_refine_diff_density_max 0.819
_refine_diff_density_min -0.950
_refine_diff_density_rms 0.106
_refine_ls_extinction_coef 0.00273(15)
_refine_ls_extinction_expression Fc^*^=kFc[1+0.001xFc^2^\l^3^/sin(2\q)]^-1/4^
_refine_ls_extinction_method SHELXL
_refine_ls_goodness_of_fit_ref 0.957
_refine_ls_hydrogen_treatment constr
_refine_ls_matrix_type full
_refine_ls_number_parameters 318
_refine_ls_number_reflns 6186
_refine_ls_number_restraints 0
_refine_ls_restrained_S_all 0.957
_refine_ls_R_factor_all 0.0376
_refine_ls_R_factor_gt 0.0262
_refine_ls_shift/su_max 0.001
_refine_ls_shift/su_mean 0.000
_refine_ls_structure_factor_coef Fsqd
_refine_ls_weighting_details 'calc w=1/[\s^2^(Fo^2^)+(0.0366P)^2^+0.0000P] where P=(Fo^2^+2Fc^2^)/3'
_refine_ls_weighting_scheme calc
_refine_ls_wR_factor_gt 0.0593
_refine_ls_wR_factor_ref 0.0619
_reflns_number_gt 4837
_reflns_number_total 6186
_reflns_threshold_expression >2\s(I)
_cod_data_source_file c8dt01441h2.cif
_cod_data_source_block al65
_cod_depositor_comments 'Adding full bibliography for 7046645--7046658.cif.'
_cod_original_sg_symbol_Hall '-P 2YBC'
_cod_original_sg_symbol_H-M 'p 21/c'
_cod_database_code 7046650

loop_
_symmetry_equiv_pos_as_xyz
'x, y, z'
'-x, y+1/2, -z+1/2'
'-x, -y, -z'
'x, -y-1/2, z-1/2'

loop_
_atom_site_label
_atom_site_type_symbol
_atom_site_fract_x
_atom_site_fract_y
_atom_site_fract_z
_atom_site_U_iso_or_equiv
_atom_site_adp_type
_atom_site_occupancy
_atom_site_symmetry_multiplicity
_atom_site_calc_flag
_atom_site_refinement_flags
C1 C 0.2349(4) 0.20873(18) 0.01059(17) 0.0316(6) Uani 1 1 d .
C2 C 0.1421(4) 0.1787(2) -0.05177(17) 0.0337(7) Uani 1 1 d .
H2 H 0.0844 0.2166 -0.0835 0.040 Uiso 1 1 calc R
C3 C 0.1330(4) 0.0938(2) -0.06798(16) 0.0300(6) Uani 1 1 d .
C4 C 0.2205(4) 0.04179(19) -0.01784(16) 0.0314(6) Uani 1 1 d .
H4 H 0.2164 -0.0163 -0.0253 0.038 Uiso 1 1 calc R
C5 C 0.3139(4) 0.07410(18) 0.04319(15) 0.0281(6) Uani 1 1 d .
C6 C 0.4058(4) 0.01923(19) 0.09661(15) 0.0284(6) Uani 1 1 d .
C7 C 0.3924(4) -0.0673(2) 0.09506(18) 0.0364(7) Uani 1 1 d .
H7 H 0.3238 -0.0932 0.0581 0.044 Uiso 1 1 calc R
C8 C 0.4796(5) -0.1152(2) 0.14768(19) 0.0407(8) Uani 1 1 d .
H8 H 0.4724 -0.1738 0.1465 0.049 Uiso 1 1 calc R
C9 C 0.5773(4) -0.0757(2) 0.20198(18) 0.0380(7) Uani 1 1 d .
H9 H 0.6377 -0.1068 0.2387 0.046 Uiso 1 1 calc R
C10 C 0.5850(4) 0.0103(2) 0.20158(17) 0.0358(7) Uani 1 1 d .
H10 H 0.6512 0.0369 0.2391 0.043 Uiso 1 1 calc R
C11 C 0.2259(4) 0.2993(2) 0.02890(18) 0.0359(7) Uani 1 1 d .
C12 C 0.1637(5) 0.3240(2) 0.0984(2) 0.0425(8) Uani 1 1 d .
H12 H 0.1308 0.2832 0.1329 0.051 Uiso 1 1 calc R
C13 C 0.1505(5) 0.4073(3) 0.1166(2) 0.0499(9) Uani 1 1 d .
H13 H 0.1091 0.4231 0.1633 0.060 Uiso 1 1 calc R
C14 C 0.1976(5) 0.4674(2) 0.0666(2) 0.0495(9) Uani 1 1 d .
C15 C 0.2556(6) 0.4456(2) -0.0027(2) 0.0552(11) Uani 1 1 d .
H15 H 0.2860 0.4870 -0.0372 0.066 Uiso 1 1 calc R
C16 C 0.2687(6) 0.3602(2) -0.0213(2) 0.0480(9) Uani 1 1 d .
H16 H 0.3073 0.3448 -0.0688 0.058 Uiso 1 1 calc R
C17 C 0.0348(4) 0.0601(2) -0.13414(17) 0.0325(6) Uani 1 1 d .
C18 C -0.0470(5) 0.1126(2) -0.1850(2) 0.0480(9) Uani 1 1 d .
H18 H -0.0396 0.1707 -0.1781 0.058 Uiso 1 1 calc R
C19 C -0.1400(5) 0.0808(3) -0.2463(2) 0.0547(10) Uani 1 1 d .
H19 H -0.1958 0.1177 -0.2798 0.066 Uiso 1 1 calc R
C20 C -0.1514(5) -0.0033(3) -0.2583(2) 0.0489(9) Uani 1 1 d .
H20 H -0.2141 -0.0244 -0.3000 0.059 Uiso 1 1 calc R
C21 C -0.0705(5) -0.0565(3) -0.2091(2) 0.0519(10) Uani 1 1 d .
H21 H -0.0766 -0.1145 -0.2173 0.062 Uiso 1 1 calc R
C22 C 0.0209(5) -0.0254(2) -0.1470(2) 0.0465(9) Uani 1 1 d .
H22 H 0.0741 -0.0628 -0.1130 0.056 Uiso 1 1 calc R
C23 C 0.2209(8) 0.6132(3) 0.0425(3) 0.0806(17) Uani 1 1 d .
H23A H 0.1520 0.6087 -0.0036 0.121 Uiso 1 1 calc R
H23B H 0.3318 0.6091 0.0294 0.121 Uiso 1 1 calc R
H23C H 0.2032 0.6666 0.0668 0.121 Uiso 1 1 calc R
C24 C 0.6984(4) 0.1967(2) 0.0718(2) 0.0390(7) Uani 1 1 d .
C25 C 0.6948(5) 0.2048(2) 0.2249(2) 0.0456(9) Uani 1 1 d .
C26 C 0.3724(5) 0.2118(2) 0.23265(19) 0.0406(8) Uani 1 1 d .
C27 C 0.5319(4) 0.3194(2) 0.13218(17) 0.0346(7) Uani 1 1 d .
N1 N 0.3262(3) 0.15782(16) 0.05679(14) 0.0294(5) Uani 1 1 d .
N2 N 0.5020(3) 0.05812(16) 0.14975(13) 0.0305(5) Uani 1 1 d .
O1 O 0.1857(5) 0.54827(18) 0.09283(18) 0.0680(9) Uani 1 1 d .
O2 O 0.8069(4) 0.20294(18) 0.0352(2) 0.0603(8) Uani 1 1 d .
O3 O 0.7970(5) 0.20750(18) 0.2718(2) 0.0721(11) Uani 1 1 d .
O4 O 0.2989(4) 0.2245(2) 0.28527(16) 0.0634(9) Uani 1 1 d .
O5 O 0.5471(3) 0.39009(15) 0.12486(14) 0.0430(6) Uani 1 1 d .
W1 W 0.521074(16) 0.196418(7) 0.145853(6) 0.03074(5) Uani 1 1 d .

loop_
_atom_site_aniso_label
_atom_site_aniso_U_11
_atom_site_aniso_U_22
_atom_site_aniso_U_33
_atom_site_aniso_U_23
_atom_site_aniso_U_13
_atom_site_aniso_U_12
C1 0.0340(17) 0.0279(16) 0.0325(14) -0.0006(11) -0.0015(12) 0.0015(12)
C2 0.0355(18) 0.0337(16) 0.0311(14) 0.0019(12) -0.0056(12) 0.0033(12)
C3 0.0264(15) 0.0323(15) 0.0309(13) -0.0004(12) -0.0024(11) -0.0001(12)
C4 0.0356(18) 0.0262(14) 0.0319(14) -0.0008(11) -0.0034(12) 0.0018(12)
C5 0.0283(16) 0.0282(14) 0.0277(13) 0.0016(11) -0.0005(11) 0.0004(11)
C6 0.0283(16) 0.0301(14) 0.0267(12) 0.0009(11) -0.0001(11) 0.0018(11)
C7 0.042(2) 0.0306(16) 0.0359(15) 0.0010(12) -0.0054(13) -0.0024(13)
C8 0.047(2) 0.0287(16) 0.0459(18) 0.0067(13) -0.0052(15) -0.0006(13)
C9 0.041(2) 0.0346(17) 0.0375(15) 0.0108(13) -0.0032(13) 0.0011(13)
C10 0.0357(19) 0.0384(17) 0.0325(14) 0.0033(13) -0.0067(12) -0.0002(13)
C11 0.0398(19) 0.0290(15) 0.0375(15) -0.0015(13) -0.0117(12) 0.0030(13)
C12 0.038(2) 0.0394(18) 0.0501(19) -0.0031(15) -0.0001(15) 0.0040(14)
C13 0.053(2) 0.043(2) 0.054(2) -0.0084(17) 0.0039(17) 0.0081(18)
C14 0.058(3) 0.0372(19) 0.052(2) -0.0082(16) -0.0099(17) 0.0086(17)
C15 0.078(3) 0.0361(19) 0.049(2) 0.0109(16) -0.013(2) -0.0011(19)
C16 0.071(3) 0.0359(18) 0.0357(17) 0.0031(14) -0.0067(16) 0.0015(17)
C17 0.0304(17) 0.0374(16) 0.0293(13) -0.0032(12) -0.0027(11) -0.0008(12)
C18 0.053(2) 0.045(2) 0.0434(18) -0.0035(15) -0.0172(16) 0.0044(17)
C19 0.056(3) 0.062(3) 0.0434(19) -0.0002(18) -0.0209(17) 0.005(2)
C20 0.042(2) 0.065(3) 0.0381(17) -0.0090(17) -0.0103(15) -0.0082(18)
C21 0.051(3) 0.048(2) 0.055(2) -0.0117(17) -0.0136(17) -0.0080(17)
C22 0.047(2) 0.0402(19) 0.050(2) -0.0033(15) -0.0156(16) -0.0021(15)
C23 0.120(5) 0.036(2) 0.083(3) 0.004(2) -0.014(3) 0.000(3)
C24 0.0406(19) 0.0286(15) 0.0474(17) 0.0009(14) -0.0006(14) 0.0003(14)
C25 0.054(2) 0.0328(18) 0.0480(18) 0.0014(14) -0.0182(16) -0.0035(15)
C26 0.058(2) 0.0310(17) 0.0332(15) -0.0062(12) 0.0008(14) -0.0095(14)
C27 0.0386(19) 0.0326(16) 0.0321(14) 0.0003(11) -0.0041(13) -0.0008(12)
N1 0.0325(15) 0.0274(12) 0.0280(11) -0.0006(10) -0.0021(10) -0.0012(10)
N2 0.0345(16) 0.0257(12) 0.0310(12) 0.0014(10) -0.0020(10) -0.0023(10)
O1 0.101(3) 0.0349(15) 0.0677(19) -0.0060(13) 0.0032(18) 0.0077(15)
O2 0.0547(19) 0.0508(17) 0.077(2) -0.0043(15) 0.0208(16) -0.0064(14)
O3 0.083(3) 0.0473(18) 0.080(2) 0.0009(15) -0.0489(19) -0.0070(16)
O4 0.087(2) 0.0587(18) 0.0469(15) -0.0152(14) 0.0212(15) -0.0223(17)
O5 0.0513(17) 0.0297(12) 0.0470(13) -0.0007(10) -0.0067(11) -0.0038(10)
W1 0.03543(8) 0.02677(7) 0.02924(7) -0.00069(5) -0.00580(4) -0.00237(6)

loop_
_atom_type_symbol
_atom_type_description
_atom_type_scat_dispersion_real
_atom_type_scat_dispersion_imag
_atom_type_scat_source
C C 0.0033 0.0016 'International Tables Vol C Tables 4.2.6.8 and 6.1.1.4'
H H 0.0000 0.0000 'International Tables Vol C Tables 4.2.6.8 and 6.1.1.4'
N N 0.0061 0.0033 'International Tables Vol C Tables 4.2.6.8 and 6.1.1.4'
O O 0.0106 0.0060 'International Tables Vol C Tables 4.2.6.8 and 6.1.1.4'
W W -0.8490 6.8722 'International Tables Vol C Tables 4.2.6.8 and 6.1.1.4'
V V 0.3005 0.5294 'International Tables Vol C Tables 4.2.6.8 and 6.1.1.4'

loop_
_exptl_crystal_face_index_h
_exptl_crystal_face_index_k
_exptl_crystal_face_index_l
_exptl_crystal_face_perp_dist
21 17 -8 0.0442
8 -7 28 0.1558
19 -22 28 0.1125
10 -4 -3 0.0704
-19 16 -10 0.1122
-8 -13 14 0.1351
-28 7 9 0.0759
-13 -3 -1 0.0546
-23 28 -13 0.1266
8 -13 -15 0.2216

loop_
_geom_angle_atom_site_label_1
_geom_angle_atom_site_label_2
_geom_angle_atom_site_label_3
_geom_angle
N1 C1 C2 122.3(3)
N1 C1 C11 119.3(3)
C2 C1 C11 118.3(3)
C1 C2 C3 121.4(3)
C1 C2 H2 119.3
C3 C2 H2 119.3
C2 C3 C4 115.8(3)
C2 C3 C17 122.4(3)
C4 C3 C17 121.8(3)
C5 C4 C3 121.3(3)
C5 C4 H4 119.3
C3 C4 H4 119.3
N1 C5 C4 122.3(3)
N1 C5 C6 116.3(3)
C4 C5 C6 121.4(3)
N2 C6 C7 121.2(3)
N2 C6 C5 115.9(3)
C7 C6 C5 122.9(3)
C8 C7 C6 120.1(3)
C8 C7 H7 119.9
C6 C7 H7 119.9
C9 C8 C7 118.8(3)
C9 C8 H8 120.6
C7 C8 H8 120.6
C10 C9 C8 118.8(3)
C10 C9 H9 120.6
C8 C9 H9 120.6
N2 C10 C9 123.1(3)
N2 C10 H10 118.4
C9 C10 H10 118.4
C16 C11 C12 118.4(3)
C16 C11 C1 122.4(3)
C12 C11 C1 119.1(3)
C13 C12 C11 120.7(4)
C13 C12 H12 119.7
C11 C12 H12 119.7
C14 C13 C12 120.2(4)
C14 C13 H13 119.9
C12 C13 H13 119.9
O1 C14 C13 114.7(4)
O1 C14 C15 124.5(4)
C13 C14 C15 120.8(4)
C14 C15 C16 119.0(4)
C14 C15 H15 120.5
C16 C15 H15 120.5
C11 C16 C15 120.9(4)
C11 C16 H16 119.6
C15 C16 H16 119.6
C18 C17 C22 117.4(3)
C18 C17 C3 121.2(3)
C22 C17 C3 121.4(3)
C17 C18 C19 121.0(4)
C17 C18 H18 119.5
C19 C18 H18 119.5
C20 C19 C18 120.8(4)
C20 C19 H19 119.6
C18 C19 H19 119.6
C21 C20 C19 119.2(3)
C21 C20 H20 120.4
C19 C20 H20 120.4
C20 C21 C22 120.4(4)
C20 C21 H21 119.8
C22 C21 H21 119.8
C21 C22 C17 121.2(4)
C21 C22 H22 119.4
C17 C22 H22 119.4
O1 C23 H23A 109.5
O1 C23 H23B 109.5
H23A C23 H23B 109.5
O1 C23 H23C 109.5
H23A C23 H23C 109.5
H23B C23 H23C 109.5
O2 C24 W1 172.5(3)
O3 C25 W1 178.2(3)
O4 C26 W1 173.8(3)
O5 C27 W1 176.3(3)
C1 N1 C5 116.8(3)
C1 N1 W1 127.3(2)
C5 N1 W1 115.47(19)
C6 N2 C10 118.0(3)
C6 N2 W1 118.6(2)
C10 N2 W1 123.4(2)
C14 O1 C23 117.7(4)
C25 W1 C27 88.87(13)
C25 W1 C24 84.90(17)
C27 W1 C24 83.15(14)
C25 W1 C26 85.59(17)
C27 W1 C26 90.22(13)
C24 W1 C26 168.51(14)
C25 W1 N2 95.66(12)
C27 W1 N2 174.70(10)
C24 W1 N2 94.48(11)
C26 W1 N2 92.87(11)
C25 W1 N1 168.24(12)
C27 W1 N1 102.78(11)
C24 W1 N1 94.81(12)
C26 W1 N1 95.81(12)
N2 W1 N1 72.63(9)

loop_
_geom_bond_atom_site_label_1
_geom_bond_atom_site_label_2
_geom_bond_distance
C1 N1 1.356(4)
C1 C2 1.393(4)
C1 C11 1.487(4)
C2 C3 1.389(4)
C2 H2 0.9400
C3 C4 1.391(4)
C3 C17 1.487(4)
C4 C5 1.392(4)
C4 H4 0.9400
C5 N1 1.364(4)
C5 C6 1.472(4)
C6 N2 1.351(4)
C6 C7 1.389(4)
C7 C8 1.379(4)
C7 H7 0.9400
C8 C9 1.377(5)
C8 H8 0.9400
C9 C10 1.377(5)
C9 H9 0.9400
C10 N2 1.353(4)
C10 H10 0.9400
C11 C16 1.374(5)
C11 C12 1.407(5)
C12 C13 1.376(5)
C12 H12 0.9400
C13 C14 1.372(6)
C13 H13 0.9400
C14 O1 1.379(5)
C14 C15 1.378(6)
C15 C16 1.411(5)
C15 H15 0.9400
C16 H16 0.9400
C17 C18 1.381(5)
C17 C22 1.390(5)
C18 C19 1.390(5)
C18 H18 0.9400
C19 C20 1.366(6)
C19 H19 0.9400
C20 C21 1.367(6)
C20 H20 0.9400
C21 C22 1.390(5)
C21 H21 0.9400
C22 H22 0.9400
C23 O1 1.404(6)
C23 H23A 0.9700
C23 H23B 0.9700
C23 H23C 0.9700
C24 O2 1.143(5)
C24 W1 2.022(4)
C25 O3 1.156(5)
C25 W1 1.960(4)
C26 O4 1.153(5)
C26 W1 2.030(4)
C27 O5 1.146(4)
C27 W1 1.986(3)
N1 W1 2.284(3)
N2 W1 2.221(3)

loop_
_geom_torsion_atom_site_label_1
_geom_torsion_atom_site_label_2
_geom_torsion_atom_site_label_3
_geom_torsion_atom_site_label_4
_geom_torsion
N1 C1 C2 C3 2.8(5)
C11 C1 C2 C3 -174.0(3)
C1 C2 C3 C4 0.6(5)
C1 C2 C3 C17 180.0(3)
C2 C3 C4 C5 -1.7(5)
C17 C3 C4 C5 179.0(3)
C3 C4 C5 N1 -0.6(5)
C3 C4 C5 C6 179.6(3)
N1 C5 C6 N2 -4.9(4)
C4 C5 C6 N2 174.8(3)
N1 C5 C6 C7 173.0(3)
C4 C5 C6 C7 -7.2(5)
N2 C6 C7 C8 -0.8(5)
C5 C6 C7 C8 -178.7(3)
C6 C7 C8 C9 1.0(5)
C7 C8 C9 C10 -0.3(5)
C8 C9 C10 N2 -0.6(5)
N1 C1 C11 C16 121.9(4)
C2 C1 C11 C16 -61.2(5)
N1 C1 C11 C12 -61.5(4)
C2 C1 C11 C12 115.4(4)
C16 C11 C12 C13 -1.9(6)
C1 C11 C12 C13 -178.6(3)
C11 C12 C13 C14 0.2(6)
C12 C13 C14 O1 -177.0(4)
C12 C13 C14 C15 1.3(6)
O1 C14 C15 C16 177.0(4)
C13 C14 C15 C16 -1.1(7)
C12 C11 C16 C15 2.0(6)
C1 C11 C16 C15 178.7(4)
C14 C15 C16 C11 -0.6(7)
C2 C3 C17 C18 3.0(5)
C4 C3 C17 C18 -177.7(3)
C2 C3 C17 C22 -176.6(3)
C4 C3 C17 C22 2.7(5)
C22 C17 C18 C19 0.3(6)
C3 C17 C18 C19 -179.3(4)
C17 C18 C19 C20 -0.8(7)
C18 C19 C20 C21 0.3(7)
C19 C20 C21 C22 0.7(7)
C20 C21 C22 C17 -1.3(7)
C18 C17 C22 C21 0.7(6)
C3 C17 C22 C21 -179.7(4)
C2 C1 N1 C5 -5.0(5)
C11 C1 N1 C5 171.7(3)
C2 C1 N1 W1 167.0(2)
C11 C1 N1 W1 -16.3(4)
C4 C5 N1 C1 3.9(4)
C6 C5 N1 C1 -176.3(3)
C4 C5 N1 W1 -169.0(2)
C6 C5 N1 W1 10.7(3)
C7 C6 N2 C10 0.0(4)
C5 C6 N2 C10 178.0(3)
C7 C6 N2 W1 178.3(2)
C5 C6 N2 W1 -3.7(3)
C9 C10 N2 C6 0.8(5)
C9 C10 N2 W1 -177.5(3)
C13 C14 O1 C23 -175.5(4)
C15 C14 O1 C23 6.3(7)
O3 C25 W1 C27 178(100)
O3 C25 W1 C24 -99(14)
O3 C25 W1 C26 88(14)
O3 C25 W1 N2 -5(14)
O3 C25 W1 N1 -9(14)
O5 C27 W1 C25 38(4)
O5 C27 W1 C24 -47(4)
O5 C27 W1 C26 123(4)
O5 C27 W1 N2 -111(4)
O5 C27 W1 N1 -141(4)
O2 C24 W1 C25 -37(3)
O2 C24 W1 C27 52(3)
O2 C24 W1 C26 -3(3)
O2 C24 W1 N2 -133(3)
O2 C24 W1 N1 154(3)
O4 C26 W1 C25 28(3)
O4 C26 W1 C27 -61(3)
O4 C26 W1 C24 -6(4)
O4 C26 W1 N2 124(3)
O4 C26 W1 N1 -164(3)
C6 N2 W1 C25 -172.2(3)
C10 N2 W1 C25 6.1(3)
C6 N2 W1 C27 -23.5(14)
C10 N2 W1 C27 154.7(13)
C6 N2 W1 C24 -86.8(2)
C10 N2 W1 C24 91.4(3)
C6 N2 W1 C26 102.0(2)
C10 N2 W1 C26 -79.7(3)
C6 N2 W1 N1 6.8(2)
C10 N2 W1 N1 -174.9(3)
C1 N1 W1 C25 -176.2(7)
C5 N1 W1 C25 -4.2(8)
C1 N1 W1 C27 -4.1(3)
C5 N1 W1 C27 168.0(2)
C1 N1 W1 C24 -88.1(3)
C5 N1 W1 C24 83.9(2)
C1 N1 W1 C26 87.5(3)
C5 N1 W1 C26 -100.5(2)
C1 N1 W1 N2 178.7(3)
C5 N1 W1 N2 -9.3(2)
